data_4316776
loop_
_publ_author_name
'Sylvie Pailloux'
'Cornel Edicome Shirima'
'Karen Ann Smith'
'Eileen N. Duesler'
'Robert T. Paine'
'Neil J. Williams'
'Robert D. Hancock'

_publ_section_title
;
 Synthesis and Reactivity of (Benzoxazol-2-ylmethyl)phosphonic Acid
;
_journal_name_full 'Inorganic Chemistry'
_journal_page_first 9369
_journal_page_last 9379
_journal_paper_doi 10.1021/ic101079b
_journal_volume 49
_journal_year 2010
_chemical_formula_sum 'C11 H16 K N2 O6 P'
_chemical_formula_weight 342.33
_chemical_name_systematic
; 
 ? 
;
_space_group_IT_number 61
_symmetry_cell_setting orthorhombic
_symmetry_space_group_name_Hall '-P 2ac 2ab'
_symmetry_space_group_name_H-M 'P b c a'
_atom_sites_solution_hydrogens geom
_atom_sites_solution_primary direct
_atom_sites_solution_secondary difmap
_audit_creation_method SHELXL-97
_cell_angle_alpha 90.00
_cell_angle_beta 90.00
_cell_angle_gamma 90.00
_cell_formula_units_Z 8
_cell_length_a 7.4875(5)
_cell_length_b 14.2950(8)
_cell_length_c 28.8098(18)
_cell_measurement_reflns_used 9780
_cell_measurement_temperature 228(2)
_cell_measurement_theta_max 30.46
_cell_measurement_theta_min 2.83
_cell_volume 3083.6(3)
_computing_cell_refinement 'Bruker SAINT'
_computing_data_collection 'Bruker APEX2'
_computing_data_reduction 'Bruker SAINT'
_computing_molecular_graphics 'Bruker SHELXTL'
_computing_publication_material 'Bruker SHELXTL'
_computing_structure_refinement 'SHELXL-97 (Sheldrick, 2008)'
_computing_structure_solution 'SHELXS-97 (Sheldrick, 2008)'
_diffrn_ambient_temperature 228(2)
_diffrn_measured_fraction_theta_full 0.998
_diffrn_measured_fraction_theta_max 0.998
_diffrn_measurement_device_type 'Bruker APEX-II CCD'
_diffrn_measurement_method '\f and \w scans'
_diffrn_radiation_monochromator graphite
_diffrn_radiation_source 'fine-focus sealed tube'
_diffrn_radiation_type MoK\a
_diffrn_radiation_wavelength 0.71073
_diffrn_reflns_av_R_equivalents 0.0280
_diffrn_reflns_av_sigmaI/netI 0.0140
_diffrn_reflns_limit_h_max 10
_diffrn_reflns_limit_h_min -10
_diffrn_reflns_limit_k_max 20
_diffrn_reflns_limit_k_min -20
_diffrn_reflns_limit_l_max 41
_diffrn_reflns_limit_l_min -40
_diffrn_reflns_number 62611
_diffrn_reflns_theta_full 30.57
_diffrn_reflns_theta_max 30.57
_diffrn_reflns_theta_min 2.94
_exptl_absorpt_coefficient_mu 0.475
_exptl_absorpt_correction_T_max 0.9474
_exptl_absorpt_correction_T_min 0.8276
_exptl_absorpt_correction_type multi-scan
_exptl_absorpt_process_details Bruker,SADABS
_exptl_crystal_colour colourless
_exptl_crystal_density_diffrn 1.475
_exptl_crystal_density_method 'not measured'
_exptl_crystal_description plate
_exptl_crystal_F_000 1424
_exptl_crystal_size_max 0.41
_exptl_crystal_size_mid 0.39
_exptl_crystal_size_min 0.12
_refine_diff_density_max 0.463
_refine_diff_density_min -0.901
_refine_diff_density_rms 0.066
_refine_ls_extinction_method none
_refine_ls_goodness_of_fit_ref 1.130
_refine_ls_hydrogen_treatment mixed
_refine_ls_matrix_type full
_refine_ls_number_parameters 202
_refine_ls_number_reflns 4724
_refine_ls_number_restraints 0
_refine_ls_restrained_S_all 1.130
_refine_ls_R_factor_all 0.0644
_refine_ls_R_factor_gt 0.0516
_refine_ls_shift/su_max 0.001
_refine_ls_shift/su_mean 0.000
_refine_ls_structure_factor_coef Fsqd
_refine_ls_weighting_details 'calc w=1/[\s^2^(Fo^2^)+(0.0517P)^2^+3.3980P] where P=(Fo^2^+2Fc^2^)/3'
_refine_ls_weighting_scheme calc
_refine_ls_wR_factor_gt 0.1332
_refine_ls_wR_factor_ref 0.1424
_reflns_number_gt 3847
_reflns_number_total 4724
_reflns_threshold_expression >2sigma(I)
_cod_data_source_file ic101079b_si_003_7.cif
_cod_data_source_block rpec34
_cod_depositor_comments
;
The following automatic conversions were performed:

'_symmetry_cell_setting' value 'Orthorhombic' changed to
'orthorhombic' according to the built-in table from CIF Core
dictionary named 'cif_core.dic' version 2.4.1 from 2010-06-29.

Automatic conversion script
Id: cif_fix_values 1646 2011-03-28 12:23:43Z adriana 
;
_cod_database_code 4316776

loop_
_symmetry_equiv_pos_as_xyz
'x, y, z'
'-x+1/2, -y, z+1/2'
'-x, y+1/2, -z+1/2'
'x+1/2, -y+1/2, -z'
'-x, -y, -z'
'x-1/2, y, -z-1/2'
'x, -y-1/2, z-1/2'
'-x-1/2, y-1/2, z'

loop_
_atom_site_label
_atom_site_type_symbol
_atom_site_fract_x
_atom_site_fract_y
_atom_site_fract_z
_atom_site_U_iso_or_equiv
_atom_site_adp_type
_atom_site_occupancy
_atom_site_symmetry_multiplicity
_atom_site_calc_flag
_atom_site_refinement_flags
_atom_site_disorder_assembly
_atom_site_disorder_group
K1 K 1.12744(6) 0.12858(3) 0.253155(19) 0.03682(13) Uani 1 1 d . . .
O1 O 0.8607(3) 0.18922(12) 0.33361(5) 0.0402(4) Uani 1 1 d . . .
H1O H 0.837(4) 0.242(3) 0.3272(11) 0.059(10) Uiso 1 1 d . . .
O6 O 0.8881(3) 0.13648(15) 0.17969(6) 0.0531(5) Uani 1 1 d . . .
N2 N 0.9103(4) 0.0775(2) 0.10733(9) 0.0574(6) Uani 1 1 d . . .
C1 C 0.8657(3) 0.18161(16) 0.38116(7) 0.0342(4) Uani 1 1 d . . .
C2 C 0.8279(4) 0.2552(2) 0.41032(9) 0.0525(7) Uani 1 1 d . . .
H2 H 0.7971 0.3138 0.3979 0.063 Uiso 1 1 calc R . .
C3 C 0.8352(5) 0.2428(2) 0.45816(10) 0.0644(9) Uani 1 1 d . . .
H3 H 0.8098 0.2933 0.4780 0.077 Uiso 1 1 calc R . .
C4 C 0.8793(4) 0.1573(2) 0.47657(9) 0.0560(7) Uani 1 1 d . . .
H4 H 0.8845 0.1493 0.5089 0.067 Uiso 1 1 calc R . .
C5 C 0.9160(4) 0.0827(2) 0.44737(8) 0.0436(5) Uani 1 1 d . . .
H5 H 0.9451 0.0240 0.4600 0.052 Uiso 1 1 calc R . .
C6 C 0.9101(3) 0.09411(15) 0.39931(7) 0.0313(4) Uani 1 1 d . . .
N1 N 0.9447(3) 0.02384(13) 0.36647(6) 0.0347(4) Uani 1 1 d . . .
H1N H 0.922(4) 0.038(2) 0.3397(10) 0.043(7) Uiso 1 1 d . . .
C7 C 1.0101(3) -0.06326(15) 0.37324(8) 0.0356(5) Uani 1 1 d . . .
O2 O 1.0506(3) -0.09487(13) 0.41086(6) 0.0562(5) Uani 1 1 d . . .
C8 C 1.0354(3) -0.11942(15) 0.32912(8) 0.0390(5) Uani 1 1 d . . .
H8A H 1.0406 -0.1859 0.3374 0.047 Uiso 1 1 calc R . .
H8B H 1.1511 -0.1026 0.3156 0.047 Uiso 1 1 calc R . .
P1 P 0.86520(7) -0.10423(3) 0.285184(18) 0.02860(13) Uani 1 1 d . A .
O3 O 0.9170(3) -0.17480(11) 0.24531(6) 0.0372(4) Uani 1 1 d . . .
H3O H 1.002(5) -0.158(3) 0.2288(13) 0.073(11) Uiso 1 1 d . . .
O4 O 0.8674(2) -0.00465(10) 0.26907(5) 0.0315(3) Uani 1 1 d . . .
O5 O 0.6899(2) -0.13926(11) 0.30473(5) 0.0373(3) Uani 1 1 d . . .
C9 C 0.9259(5) 0.0718(3) 0.15264(13) 0.0446(8) Uani 0.72 1 d P A 1
H9A H 0.9681 0.0154 0.1654 0.053 Uiso 0.72 1 calc PR A 1
C10 C 0.8626(7) 0.1675(4) 0.08586(15) 0.0757(16) Uani 0.72 1 d P A 1
H10A H 0.8361 0.2129 0.1099 0.114 Uiso 0.72 1 calc PR A 1
H10B H 0.7585 0.1593 0.0663 0.114 Uiso 0.72 1 calc PR A 1
H10C H 0.9618 0.1898 0.0672 0.114 Uiso 0.72 1 calc PR A 1
C11 C 0.9557(8) -0.0012(5) 0.0772(2) 0.108(3) Uani 0.72 1 d P A 1
H11A H 0.9841 -0.0554 0.0960 0.163 Uiso 0.72 1 calc PR A 1
H11B H 1.0583 0.0151 0.0582 0.163 Uiso 0.72 1 calc PR A 1
H11C H 0.8550 -0.0155 0.0572 0.163 Uiso 0.72 1 calc PR A 1
C9A C 0.8502 0.1410 0.1381 0.053 Uiso 0.28 1 d P A 2
H9B H 0.7773 0.1902 0.1275 0.064 Uiso 0.28 1 calc PR A 2
C10A C 0.8891 0.0843 0.0589 0.050 Uiso 0.28 1 d P A 2
H10D H 0.8503 0.1470 0.0509 0.075 Uiso 0.28 1 calc PR A 2
H10E H 0.8003 0.0394 0.0487 0.075 Uiso 0.28 1 calc PR A 2
H10F H 1.0021 0.0712 0.0438 0.075 Uiso 0.28 1 calc PR A 2
C11A C 0.9698 -0.0137 0.1275 0.072 Uiso 0.28 1 d P A 2
H11D H 0.9785 -0.0079 0.1610 0.108 Uiso 0.28 1 calc PR A 2
H11E H 1.0857 -0.0302 0.1149 0.108 Uiso 0.28 1 calc PR A 2
H11F H 0.8839 -0.0620 0.1198 0.108 Uiso 0.28 1 calc PR A 2

loop_
_atom_site_aniso_label
_atom_site_aniso_U_11
_atom_site_aniso_U_22
_atom_site_aniso_U_33
_atom_site_aniso_U_23
_atom_site_aniso_U_13
_atom_site_aniso_U_12
K1 0.0317(2) 0.0275(2) 0.0512(3) 0.00543(19) 0.00068(19) 0.00135(17)
O1 0.0652(12) 0.0293(7) 0.0261(7) 0.0018(6) -0.0050(7) 0.0094(7)
O6 0.0657(13) 0.0565(12) 0.0370(9) 0.0045(8) 0.0018(9) -0.0051(10)
N2 0.0521(13) 0.0704(16) 0.0497(13) -0.0140(12) 0.0070(11) -0.0166(12)
C1 0.0426(12) 0.0346(10) 0.0256(9) -0.0008(7) -0.0048(8) 0.0046(9)
C2 0.0744(19) 0.0472(14) 0.0361(12) -0.0093(10) -0.0099(12) 0.0200(14)
C3 0.091(2) 0.0679(19) 0.0341(13) -0.0163(13) -0.0081(14) 0.0239(18)
C4 0.073(2) 0.0706(19) 0.0246(10) -0.0036(11) -0.0053(12) 0.0092(15)
C5 0.0520(14) 0.0512(14) 0.0276(10) 0.0071(9) -0.0059(10) -0.0017(11)
C6 0.0336(10) 0.0345(10) 0.0258(9) 0.0008(7) -0.0034(8) -0.0016(8)
N1 0.0505(11) 0.0282(8) 0.0253(8) 0.0047(6) -0.0062(8) 0.0002(8)
C7 0.0408(12) 0.0293(10) 0.0368(11) 0.0057(8) -0.0125(9) -0.0037(9)
O2 0.0850(15) 0.0431(10) 0.0405(9) 0.0093(8) -0.0238(10) 0.0081(10)
C8 0.0465(13) 0.0288(10) 0.0417(12) 0.0015(8) -0.0110(10) 0.0064(9)
P1 0.0367(3) 0.0210(2) 0.0282(2) 0.00269(17) -0.0025(2) -0.00331(19)
O3 0.0485(9) 0.0256(7) 0.0377(8) -0.0041(6) 0.0031(7) -0.0052(7)
O4 0.0395(8) 0.0230(6) 0.0319(7) 0.0046(5) -0.0010(6) -0.0014(6)
O5 0.0442(9) 0.0342(7) 0.0336(8) 0.0069(6) 0.0009(7) -0.0094(7)
C9 0.0418(17) 0.0382(16) 0.054(2) 0.0085(15) 0.0037(15) -0.0020(14)
C10 0.093(4) 0.094(4) 0.040(2) 0.021(2) -0.020(2) -0.046(3)
C11 0.073(4) 0.129(5) 0.123(5) -0.087(4) 0.043(3) -0.038(4)

loop_
_atom_type_symbol
_atom_type_description
_atom_type_scat_dispersion_real
_atom_type_scat_dispersion_imag
_atom_type_scat_source
C C 0.0033 0.0016 'International Tables Vol C Tables 4.2.6.8 and 6.1.1.4'
H H 0.0000 0.0000 'International Tables Vol C Tables 4.2.6.8 and 6.1.1.4'
N N 0.0061 0.0033 'International Tables Vol C Tables 4.2.6.8 and 6.1.1.4'
O O 0.0106 0.0060 'International Tables Vol C Tables 4.2.6.8 and 6.1.1.4'
P P 0.1023 0.0942 'International Tables Vol C Tables 4.2.6.8 and 6.1.1.4'
K K 0.2009 0.2494 'International Tables Vol C Tables 4.2.6.8 and 6.1.1.4'

loop_
_geom_angle_atom_site_label_1
_geom_angle_atom_site_label_2
_geom_angle_atom_site_label_3
_geom_angle
_geom_angle_site_symmetry_1
_geom_angle_site_symmetry_3
_geom_angle_publ_flag
O4 K1 O6 73.92(6) 6_656 6_656 ?
O4 K1 O4 91.27(5) 6_656 . ?
O6 K1 O4 114.31(6) 6_656 . ?
O4 K1 O6 106.14(6) 6_656 . ?
O6 K1 O6 173.16(8) 6_656 . ?
O4 K1 O6 72.51(5) . . ?
O4 K1 O3 141.59(5) 6_656 3_755 ?
O6 K1 O3 91.81(6) 6_656 3_755 ?
O4 K1 O3 126.83(5) . 3_755 ?
O6 K1 O3 84.01(6) . 3_755 ?
O4 K1 O1 68.82(5) 6_656 6_656 ?
O6 K1 O1 98.78(6) 6_656 6_656 ?
O4 K1 O1 135.06(5) . 6_656 ?
O6 K1 O1 75.13(5) . 6_656 ?
O3 K1 O1 78.79(5) 3_755 6_656 ?
O4 K1 O1 141.67(5) 6_656 . ?
O6 K1 O1 85.51(6) 6_656 . ?
O4 K1 O1 67.93(5) . . ?
O6 K1 O1 98.00(5) . . ?
O3 K1 O1 69.16(5) 3_755 . ?
O1 K1 O1 147.80(6) 6_656 . ?
O4 K1 K1 130.87(3) 6_656 6_556 ?
O6 K1 K1 137.97(5) 6_656 6_556 ?
O4 K1 K1 45.89(3) . 6_556 ?
O6 K1 K1 47.01(4) . 6_556 ?
O3 K1 K1 83.31(4) 3_755 6_556 ?
O1 K1 K1 120.80(4) 6_656 6_556 ?
O1 K1 K1 53.70(3) . 6_556 ?
O4 K1 K1 47.36(3) 6_656 6_656 ?
O6 K1 K1 47.58(4) 6_656 6_656 ?
O4 K1 K1 135.41(3) . 6_656 ?
O6 K1 K1 127.44(5) . 6_656 ?
O3 K1 K1 96.78(4) 3_755 6_656 ?
O1 K1 K1 53.95(4) 6_656 6_656 ?
O1 K1 K1 131.50(4) . 6_656 ?
K1 K1 K1 174.44(3) 6_556 6_656 ?
C1 O1 K1 141.18(15) . 6_556 ?
C1 O1 K1 133.44(14) . . ?
K1 O1 K1 72.35(3) 6_556 . ?
C1 O1 H1O 108(2) . . ?
K1 O1 H1O 87(2) 6_556 . ?
K1 O1 H1O 103(2) . . ?
C9A O6 C9 58.79(19) . . ?
C9A O6 K1 121.51(13) . 6_556 ?
C9 O6 K1 124.9(2) . 6_556 ?
C9A O6 K1 153.08(14) . . ?
C9 O6 K1 107.5(2) . . ?
K1 O6 K1 85.42(5) 6_556 . ?
C9 N2 C9A 54.38(19) . . ?
C9 N2 C10A 178.5(3) . . ?
C9A N2 C10A 124.6(2) . . ?
C9 N2 C11 121.5(5) . . ?
C9A N2 C11 171.2(3) . . ?
C10A N2 C11 59.3(4) . . ?
C9 N2 C10 119.6(3) . . ?
C9A N2 C10 66.8(3) . . ?
C10A N2 C10 59.7(2) . . ?
C11 N2 C10 118.7(4) . . ?
C9 N2 C11A 62.1(2) . . ?
C9A N2 C11A 115.56(18) . . ?
C10A N2 C11A 118.67(18) . . ?
C11 N2 C11A 59.4(4) . . ?
C10 N2 C11A 176.4(3) . . ?
O1 C1 C2 122.9(2) . . ?
O1 C1 C6 116.80(19) . . ?
C2 C1 C6 120.3(2) . . ?
C1 C2 C3 120.0(3) . . ?
C1 C2 H2 120.0 . . ?
C3 C2 H2 120.0 . . ?
C4 C3 C2 120.3(3) . . ?
C4 C3 H3 119.8 . . ?
C2 C3 H3 119.8 . . ?
C3 C4 C5 119.9(2) . . ?
C3 C4 H4 120.1 . . ?
C5 C4 H4 120.1 . . ?
C4 C5 C6 120.4(2) . . ?
C4 C5 H5 119.8 . . ?
C6 C5 H5 119.8 . . ?
C5 C6 C1 119.0(2) . . ?
C5 C6 N1 125.4(2) . . ?
C1 C6 N1 115.63(18) . . ?
C7 N1 C6 128.94(19) . . ?
C7 N1 H1N 116(2) . . ?
C6 N1 H1N 115(2) . . ?
O2 C7 N1 124.2(2) . . ?
O2 C7 C8 121.4(2) . . ?
N1 C7 C8 114.35(19) . . ?
C7 C8 P1 115.80(16) . . ?
C7 C8 H8A 108.3 . . ?
P1 C8 H8A 108.3 . . ?
C7 C8 H8B 108.3 . . ?
P1 C8 H8B 108.3 . . ?
H8A C8 H8B 107.4 . . ?
O4 P1 O5 116.09(9) . . ?
O4 P1 O3 112.30(9) . . ?
O5 P1 O3 105.81(10) . . ?
O4 P1 C8 108.85(10) . . ?
O5 P1 C8 108.10(11) . . ?
O3 P1 C8 105.06(10) . . ?
P1 O3 K1 126.50(9) . 3_745 ?
P1 O3 H3O 115(3) . . ?
K1 O3 H3O 112(3) 3_745 . ?
P1 O4 K1 137.54(9) . 6_556 ?
P1 O4 K1 135.64(9) . . ?
K1 O4 K1 86.75(4) 6_556 . ?
O6 C9 N2 123.9(3) . . ?
O6 C9 H9A 118.1 . . ?
N2 C9 H9A 118.1 . . ?
N2 C10 H10A 109.5 . . ?
N2 C10 H10B 109.5 . . ?
H10A C10 H10B 109.5 . . ?
N2 C10 H10C 109.5 . . ?
H10A C10 H10C 109.5 . . ?
H10B C10 H10C 109.5 . . ?
N2 C11 H11A 109.5 . . ?
N2 C11 H11B 109.5 . . ?
H11A C11 H11B 109.5 . . ?
N2 C11 H11C 109.5 . . ?
H11A C11 H11C 109.5 . . ?
H11B C11 H11C 109.5 . . ?
O6 C9A N2 121.81(16) . . ?
O6 C9A H9B 119.1 . . ?
N2 C9A H9B 119.1 . . ?
N2 C10A H10D 109.5 . . ?
N2 C10A H10E 109.5 . . ?
H10D C10A H10E 109.5 . . ?
N2 C10A H10F 109.5 . . ?
H10D C10A H10F 109.5 . . ?
H10E C10A H10F 109.5 . . ?
N2 C11A H11D 109.5 . . ?
N2 C11A H11E 109.5 . . ?
H11D C11A H11E 109.5 . . ?
N2 C11A H11F 109.5 . . ?
H11D C11A H11F 109.5 . . ?
H11E C11A H11F 109.5 . . ?

loop_
_geom_bond_atom_site_label_1
_geom_bond_atom_site_label_2
_geom_bond_distance
_geom_bond_site_symmetry_2
_geom_bond_publ_flag
K1 O4 2.6957(15) 6_656 ?
K1 O6 2.750(2) 6_656 ?
K1 O4 2.7617(15) . ?
K1 O6 2.776(2) . ?
K1 O3 2.8306(16) 3_755 ?
K1 O1 3.1702(18) 6_656 ?
K1 O1 3.1802(18) . ?
K1 K1 3.7482(3) 6_556 ?
K1 K1 3.7482(2) 6_656 ?
O1 C1 1.375(3) . ?
O1 K1 3.1702(18) 6_556 ?
O1 H1O 0.80(4) . ?
O6 C9A 1.2339(19) . ?
O6 C9 1.242(4) . ?
O6 K1 2.750(2) 6_556 ?
N2 C9 1.313(4) . ?
N2 C9A 1.346(3) . ?
N2 C10A 1.408(3) . ?
N2 C11 1.462(5) . ?
N2 C10 1.472(6) . ?
N2 C11A 1.495(3) . ?
C1 C2 1.376(3) . ?
C1 C6 1.396(3) . ?
C2 C3 1.391(4) . ?
C2 H2 0.9400 . ?
C3 C4 1.374(5) . ?
C3 H3 0.9400 . ?
C4 C5 1.386(4) . ?
C4 H4 0.9400 . ?
C5 C6 1.395(3) . ?
C5 H5 0.9400 . ?
C6 N1 1.404(3) . ?
N1 C7 1.352(3) . ?
N1 H1N 0.81(3) . ?
C7 O2 1.213(3) . ?
C7 C8 1.515(3) . ?
C8 P1 1.809(2) . ?
C8 H8A 0.9800 . ?
C8 H8B 0.9800 . ?
P1 O4 1.4975(14) . ?
P1 O5 1.5132(17) . ?
P1 O3 1.5772(17) . ?
O3 K1 2.8306(16) 3_745 ?
O3 H3O 0.83(4) . ?
O4 K1 2.6957(15) 6_556 ?
C9 H9A 0.9400 . ?
C10 H10A 0.9700 . ?
C10 H10B 0.9700 . ?
C10 H10C 0.9700 . ?
C11 H11A 0.9700 . ?
C11 H11B 0.9700 . ?
C11 H11C 0.9700 . ?
C9A H9B 0.9400 . ?
C10A H10D 0.9700 . ?
C10A H10E 0.9700 . ?
C10A H10F 0.9700 . ?
C11A H11D 0.9700 . ?
C11A H11E 0.9700 . ?
C11A H11F 0.9700 . ?

loop_
_geom_hbond_atom_site_label_D
_geom_hbond_atom_site_label_H
_geom_hbond_atom_site_label_A
_geom_hbond_distance_DH
_geom_hbond_distance_HA
_geom_hbond_distance_DA
_geom_hbond_angle_DHA
_geom_hbond_site_symmetry_A
N1 H1N O1 0.81(3) 2.22(3) 2.623(2) 111(2) .
N1 H1N O4 0.81(3) 2.16(3) 2.894(2) 150(3) .
O1 H1O O5 0.80(4) 1.83(4) 2.617(2) 170(4) 8_765
O3 H3O O5 0.83(4) 1.73(4) 2.552(3) 172(4) 6_656
C4 H4 O2 0.94 2.49 3.404(3) 165.4 5_756
C5 H5 O2 0.94 2.35 2.926(4) 119.3 .
C10 H10A O6 0.97 2.32 2.746(4) 105.7 .

loop_
_geom_torsion_atom_site_label_1
_geom_torsion_atom_site_label_2
_geom_torsion_atom_site_label_3
_geom_torsion_atom_site_label_4
_geom_torsion
_geom_torsion_site_symmetry_1
_geom_torsion_site_symmetry_2
_geom_torsion_site_symmetry_3
_geom_torsion_site_symmetry_4
_geom_torsion_publ_flag
O4 K1 O1 C1 33.2(2) 6_656 . . . ?
O6 K1 O1 C1 -23.6(2) 6_656 . . . ?
O4 K1 O1 C1 94.91(19) . . . . ?
O6 K1 O1 C1 162.30(19) . . . . ?
O3 K1 O1 C1 -117.3(2) 3_755 . . . ?
O1 K1 O1 C1 -122.97(17) 6_656 . . . ?
K1 K1 O1 C1 145.6(2) 6_556 . . . ?
K1 K1 O1 C1 -37.0(2) 6_656 . . . ?
O4 K1 O1 K1 -112.34(7) 6_656 . . 6_556 ?
O6 K1 O1 K1 -169.17(5) 6_656 . . 6_556 ?
O4 K1 O1 K1 -50.65(4) . . . 6_556 ?
O6 K1 O1 K1 16.74(5) . . . 6_556 ?
O3 K1 O1 K1 97.18(5) 3_755 . . 6_556 ?
O1 K1 O1 K1 91.48(11) 6_656 . . 6_556 ?
K1 K1 O1 K1 177.493(16) 6_656 . . 6_556 ?
O4 K1 O6 C9A -48.5(3) 6_656 . . . ?
O6 K1 O6 C9A 41.1(10) 6_656 . . . ?
O4 K1 O6 C9A -134.6(3) . . . . ?
O3 K1 O6 C9A 93.7(3) 3_755 . . . ?
O1 K1 O6 C9A 13.8(3) 6_656 . . . ?
O1 K1 O6 C9A 161.6(3) . . . . ?
K1 K1 O6 C9A -179.9(3) 6_556 . . . ?
K1 K1 O6 C9A -0.3(3) 6_656 . . . ?
O4 K1 O6 C9 6.2(2) 6_656 . . . ?
O6 K1 O6 C9 95.8(7) 6_656 . . . ?
O4 K1 O6 C9 -80.0(2) . . . . ?
O3 K1 O6 C9 148.4(2) 3_755 . . . ?
O1 K1 O6 C9 68.4(2) 6_656 . . . ?
O1 K1 O6 C9 -143.7(2) . . . . ?
K1 K1 O6 C9 -125.2(2) 6_556 . . . ?
K1 K1 O6 C9 54.4(2) 6_656 . . . ?
O4 K1 O6 K1 131.41(5) 6_656 . . 6_556 ?
O6 K1 O6 K1 -139.0(7) 6_656 . . 6_556 ?
O4 K1 O6 K1 45.25(5) . . . 6_556 ?
O3 K1 O6 K1 -86.42(6) 3_755 . . 6_556 ?
O1 K1 O6 K1 -166.37(6) 6_656 . . 6_556 ?
O1 K1 O6 K1 -18.51(6) . . . 6_556 ?
K1 K1 O6 K1 179.611(8) 6_656 . . 6_556 ?
K1 O1 C1 C2 -107.1(3) 6_556 . . . ?
K1 O1 C1 C2 132.2(2) . . . . ?
K1 O1 C1 C6 72.3(3) 6_556 . . . ?
K1 O1 C1 C6 -48.4(3) . . . . ?
O1 C1 C2 C3 179.9(3) . . . . ?
C6 C1 C2 C3 0.6(5) . . . . ?
C1 C2 C3 C4 -0.3(5) . . . . ?
C2 C3 C4 C5 -0.2(5) . . . . ?
C3 C4 C5 C6 0.6(5) . . . . ?
C4 C5 C6 C1 -0.3(4) . . . . ?
C4 C5 C6 N1 180.0(3) . . . . ?
O1 C1 C6 C5 -179.7(2) . . . . ?
C2 C1 C6 C5 -0.2(4) . . . . ?
O1 C1 C6 N1 0.1(3) . . . . ?
C2 C1 C6 N1 179.5(2) . . . . ?
C5 C6 N1 C7 -8.8(4) . . . . ?
C1 C6 N1 C7 171.5(2) . . . . ?
C6 N1 C7 O2 0.0(4) . . . . ?
C6 N1 C7 C8 -178.2(2) . . . . ?
O2 C7 C8 P1 143.7(2) . . . . ?
N1 C7 C8 P1 -38.1(3) . . . . ?
C7 C8 P1 O4 63.3(2) . . . . ?
C7 C8 P1 O5 -63.60(19) . . . . ?
C7 C8 P1 O3 -176.23(17) . . . . ?
O4 P1 O3 K1 -166.92(10) . . . 3_745 ?
O5 P1 O3 K1 -39.32(14) . . . 3_745 ?
C8 P1 O3 K1 74.92(14) . . . 3_745 ?
O5 P1 O4 K1 -16.82(17) . . . 6_556 ?
O3 P1 O4 K1 105.10(14) . . . 6_556 ?
C8 P1 O4 K1 -139.01(13) . . . 6_556 ?
O5 P1 O4 K1 159.17(11) . . . . ?
O3 P1 O4 K1 -78.91(14) . . . . ?
C8 P1 O4 K1 36.98(16) . . . . ?
O4 K1 O4 P1 29.83(9) 6_656 . . . ?
O6 K1 O4 P1 -43.08(14) 6_656 . . . ?
O6 K1 O4 P1 136.37(14) . . . . ?
O3 K1 O4 P1 -155.50(11) 3_755 . . . ?
O1 K1 O4 P1 90.52(13) 6_656 . . . ?
O1 K1 O4 P1 -117.06(13) . . . . ?
K1 K1 O4 P1 -177.29(15) 6_556 . . . ?
K1 K1 O4 P1 10.32(16) 6_656 . . . ?
O4 K1 O4 K1 -152.88(7) 6_656 . . 6_556 ?
O6 K1 O4 K1 134.21(6) 6_656 . . 6_556 ?
O6 K1 O4 K1 -46.34(5) . . . 6_556 ?
O3 K1 O4 K1 21.79(7) 3_755 . . 6_556 ?
O1 K1 O4 K1 -92.19(7) 6_656 . . 6_556 ?
O1 K1 O4 K1 60.23(4) . . . 6_556 ?
K1 K1 O4 K1 -172.38(5) 6_656 . . 6_556 ?
C9A O6 C9 N2 9.3(3) . . . . ?
K1 O6 C9 N2 118.0(3) 6_556 . . . ?
K1 O6 C9 N2 -145.2(3) . . . . ?
C9A N2 C9 O6 -8.9(3) . . . . ?
C10A N2 C9 O6 -55(12) . . . . ?
C11 N2 C9 O6 -179.6(4) . . . . ?
C10 N2 C9 O6 6.3(5) . . . . ?
C11A N2 C9 O6 -177.4(4) . . . . ?
C9 O6 C9A N2 -8.8(3) . . . . ?
K1 O6 C9A N2 -123.25(16) 6_556 . . . ?
K1 O6 C9A N2 56.6(4) . . . . ?
C9 N2 C9A O6 8.8(3) . . . . ?
C10A N2 C9A O6 -172.51(17) . . . . ?
C11 N2 C9A O6 73(3) . . . . ?
C10 N2 C9A O6 -156.9(2) . . . . ?
C11A N2 C9A O6 20.1(2) . . . . ?
